data_4509737
loop_
_publ_author_name
'Santra, Ramkinkar'
'Biradha, Kumar'

_publ_section_title
;
 Two-Dimensional Organic Brick-Wall Layers as Hosts for the Inclusion and
 Study of Aromatics Ensembles: Acid&#x2212;Pyridine and
 Acid&#x2212;Carbonyl Synthons for Multicomponent Materials
;
_journal_issue 11
_journal_name_full 'Crystal Growth &amp; Design'
_journal_page_first 4969
_journal_paper_doi 10.1021/cg900759e
_journal_volume 9
_journal_year 2009
_chemical_formula_sum 'C70 H54 N4 O14'
_chemical_formula_weight 1175.17
_chemical_name_systematic
; 
 ? 
;
_space_group_IT_number 14
_symmetry_cell_setting monoclinic
_symmetry_space_group_name_Hall '-P 2ybc'
_symmetry_space_group_name_H-M 'P 1 21/c 1'
_atom_sites_solution_hydrogens geom
_atom_sites_solution_primary direct
_atom_sites_solution_secondary difmap
_audit_creation_method SHELXL-97
_cell_angle_alpha 90.00
_cell_angle_beta 107.321(2)
_cell_angle_gamma 90.00
_cell_formula_units_Z 2
_cell_length_a 10.0728(8)
_cell_length_b 18.7475(14)
_cell_length_c 15.7570(12)
_cell_measurement_reflns_used 5287
_cell_measurement_temperature 293(2)
_cell_measurement_theta_max 25.50
_cell_measurement_theta_min 1.74
_cell_volume 2840.6(4)
_computing_structure_refinement 'SHELXL-97 (Sheldrick, 1997)'
_computing_structure_solution 'SHELXS-97 (Sheldrick, 1990)'
_diffrn_ambient_temperature 293(2)
_diffrn_measured_fraction_theta_full 1.000
_diffrn_measured_fraction_theta_max 1.000
_diffrn_radiation_monochromator graphite
_diffrn_radiation_source 'fine-focus sealed tube'
_diffrn_radiation_type MoK\a
_diffrn_radiation_wavelength 0.71073
_diffrn_reflns_av_R_equivalents 0.1125
_diffrn_reflns_av_sigmaI/netI 0.0686
_diffrn_reflns_limit_h_max 12
_diffrn_reflns_limit_h_min -12
_diffrn_reflns_limit_k_max 22
_diffrn_reflns_limit_k_min -21
_diffrn_reflns_limit_l_max 19
_diffrn_reflns_limit_l_min -19
_diffrn_reflns_number 34685
_diffrn_reflns_theta_full 25.50
_diffrn_reflns_theta_max 25.50
_diffrn_reflns_theta_min 1.74
_exptl_absorpt_coefficient_mu 0.097
_exptl_absorpt_correction_T_max 0.986
_exptl_absorpt_correction_T_min 0.979
_exptl_absorpt_correction_type empirical
_exptl_absorpt_process_details sadabs
_exptl_crystal_colour yellow
_exptl_crystal_density_diffrn 1.374
_exptl_crystal_density_meas ?
_exptl_crystal_density_method 'not measured'
_exptl_crystal_description blocks
_exptl_crystal_F_000 1228
_exptl_crystal_size_max 0.22
_exptl_crystal_size_mid 0.20
_exptl_crystal_size_min 0.15
_refine_diff_density_max 0.157
_refine_diff_density_min -0.234
_refine_diff_density_rms 0.043
_refine_ls_extinction_method none
_refine_ls_goodness_of_fit_ref 0.937
_refine_ls_hydrogen_treatment mixed
_refine_ls_matrix_type full
_refine_ls_number_parameters 406
_refine_ls_number_reflns 5287
_refine_ls_number_restraints 0
_refine_ls_restrained_S_all 0.937
_refine_ls_R_factor_all 0.1344
_refine_ls_R_factor_gt 0.0590
_refine_ls_shift/su_max 0.001
_refine_ls_shift/su_mean 0.000
_refine_ls_structure_factor_coef Fsqd
_refine_ls_weighting_details 'calc w=1/[\s^2^(Fo^2^)+(0.0637P)^2^+0.0835P] where P=(Fo^2^+2Fc^2^)/3'
_refine_ls_weighting_scheme calc
_refine_ls_wR_factor_gt 0.1170
_refine_ls_wR_factor_ref 0.1372
_reflns_number_gt 2796
_reflns_number_total 5287
_reflns_threshold_expression >2sigma(I)
_cod_data_source_file cg900759esup1.cif
_cod_data_source_block 4
_cod_depositor_comments
;
The following automatic conversions were performed:

'_symmetry_cell_setting' value 'Monoclinic' changed to 'monoclinic'
according to /home/saulius/struct/CIF-dictionaries/cif_core.dic
dictionary named 'cif_core.dic' version 2.4.2 from 2011-04-26.

Automatic conversion script
Id: cif_fix_values 1891 2012-01-12 08:04:46Z andrius 

The following automatic conversions were performed:

'_exptl_crystal_density_meas' value 'not measured' was changed to '?'
- the value is perceived as not measured.

Automatic conversion script
Id: cif_fix_values 3008 2015-01-20 13:52:24Z robertas 
;
_cod_original_sg_symbol_H-M P2(1)/c
_cod_database_code 4509737

loop_
_symmetry_equiv_pos_as_xyz
'x, y, z'
'-x, y+1/2, -z+1/2'
'-x, -y, -z'
'x, -y-1/2, z-1/2'

loop_
_atom_site_label
_atom_site_type_symbol
_atom_site_fract_x
_atom_site_fract_y
_atom_site_fract_z
_atom_site_U_iso_or_equiv
_atom_site_adp_type
_atom_site_occupancy
_atom_site_symmetry_multiplicity
_atom_site_calc_flag
_atom_site_refinement_flags
O11 O 0.5992(2) -0.11585(10) 0.22613(14) 0.0629(6) Uani 1 1 d .
O12 O 0.4292(2) -0.15727(10) 0.27650(15) 0.0572(6) Uani 1 1 d .
H12O H 0.467(3) -0.1967(14) 0.2724(17) 0.050 Uiso 1 1 d .
O13 O 0.0943(2) 0.00053(11) 0.34972(15) 0.0680(7) Uani 1 1 d .
O14 O 0.1171(2) 0.11777(10) 0.33641(14) 0.0575(6) Uani 1 1 d .
H14O H 0.034(3) 0.1201(13) 0.3595(16) 0.050 Uiso 1 1 d .
O15 O 0.4789(2) 0.21707(11) 0.22566(15) 0.0667(6) Uani 1 1 d .
O16 O 0.6317(2) 0.14521(11) 0.19295(16) 0.0740(7) Uani 1 1 d .
C11 C 0.4447(3) -0.03328(13) 0.26217(17) 0.0388(7) Uani 1 1 d .
C12 C 0.3316(3) -0.02358(13) 0.29347(18) 0.0407(7) Uani 1 1 d .
H12 H 0.2908 -0.0630 0.3115 0.049 Uiso 1 1 calc R
C13 C 0.2780(3) 0.04399(14) 0.29851(18) 0.0393(7) Uani 1 1 d .
C14 C 0.3409(3) 0.10218(14) 0.27236(17) 0.0401(7) Uani 1 1 d .
H14 H 0.3058 0.1477 0.2752 0.048 Uiso 1 1 calc R
C15 C 0.4552(3) 0.09350(14) 0.24211(17) 0.0382(6) Uani 1 1 d .
C16 C 0.5061(3) 0.02579(14) 0.23660(18) 0.0414(7) Uani 1 1 d .
H16 H 0.5824 0.0198 0.2155 0.050 Uiso 1 1 calc R
C17 C 0.5013(3) -0.10555(15) 0.25340(19) 0.0455(7) Uani 1 1 d .
C18 C 0.1545(3) 0.05114(15) 0.33116(19) 0.0445(7) Uani 1 1 d .
C19 C 0.5270(3) 0.15767(16) 0.21814(19) 0.0463(7) Uani 1 1 d .
N11A N -0.0985(2) 0.13152(14) 0.39406(17) 0.0552(7) Uani 1 1 d .
O11A O -0.6678(2) 0.09484(10) 0.54831(15) 0.0640(6) Uani 1 1 d .
C11A C -0.6612(3) 0.15727(15) 0.52825(19) 0.0447(7) Uani 1 1 d .
C12A C -0.7621(3) 0.21043(14) 0.54546(18) 0.0407(7) Uani 1 1 d .
C13A C -0.7686(3) 0.28250(15) 0.5028(2) 0.0513(8) Uani 1 1 d .
H13A H -0.7136 0.3160 0.5461 0.062 Uiso 1 1 calc .
H13B H -0.8641 0.2991 0.4848 0.062 Uiso 1 1 calc .
C14A C -0.7154(3) 0.28143(16) 0.4226(2) 0.0543(8) Uani 1 1 d .
H14A H -0.7203 0.3291 0.3980 0.065 Uiso 1 1 calc .
H14B H -0.7739 0.2505 0.3774 0.065 Uiso 1 1 calc .
C15A C -0.5667(3) 0.25509(14) 0.4476(2) 0.0519(8) Uani 1 1 d .
H15A H -0.5357 0.2541 0.3949 0.062 Uiso 1 1 calc .
H15B H -0.5075 0.2880 0.4897 0.062 Uiso 1 1 calc .
C16A C -0.5526(3) 0.18211(14) 0.48780(18) 0.0414(7) Uani 1 1 d .
C21A C -1.1561(3) 0.21227(17) 0.66586(19) 0.0535(8) Uani 1 1 d .
H21A H -1.2216 0.1833 0.6799 0.064 Uiso 1 1 calc R
C22A C -1.0468(3) 0.18131(15) 0.64555(18) 0.0478(8) Uani 1 1 d .
H22A H -1.0380 0.1319 0.6468 0.057 Uiso 1 1 calc R
C23A C -0.9482(3) 0.22331(15) 0.62296(17) 0.0407(7) Uani 1 1 d .
C24A C -0.9644(3) 0.29715(15) 0.62696(19) 0.0487(8) Uani 1 1 d .
H24A H -0.8990 0.3277 0.6154 0.058 Uiso 1 1 calc R
C25A C -1.0767(3) 0.32451(16) 0.64800(19) 0.0516(8) Uani 1 1 d .
H25A H -1.0867 0.3738 0.6497 0.062 Uiso 1 1 calc R
C26A C -0.8380(3) 0.18753(14) 0.59614(18) 0.0430(7) Uani 1 1 d .
H26A H -0.8178 0.1414 0.6180 0.052 Uiso 1 1 calc R
C31A C -0.1535(3) 0.07300(17) 0.4161(2) 0.0628(9) Uani 1 1 d .
H31A H -0.1133 0.0293 0.4105 0.075 Uiso 1 1 calc R
C32A C -0.2682(3) 0.07390(15) 0.4471(2) 0.0544(8) Uani 1 1 d .
H32A H -0.3031 0.0313 0.4620 0.065 Uiso 1 1 calc R
C33A C -0.3315(3) 0.13795(14) 0.45596(18) 0.0420(7) Uani 1 1 d .
C34A C -0.2721(3) 0.19900(15) 0.43343(19) 0.0506(8) Uani 1 1 d .
H34A H -0.3094 0.2436 0.4386 0.061 Uiso 1 1 calc R
C35A C -0.1576(3) 0.19317(16) 0.4034(2) 0.0542(8) Uani 1 1 d .
H35A H -0.1193 0.2348 0.3888 0.065 Uiso 1 1 calc R
C36A C -0.4529(3) 0.13467(15) 0.48904(18) 0.0460(7) Uani 1 1 d .
H36A H -0.4622 0.0916 0.5159 0.055 Uiso 1 1 calc R
N21A N -1.1719(2) 0.28316(14) 0.66612(15) 0.0502(6) Uani 1 1 d .
H21N H -1.264(3) 0.3092(13) 0.6803(15) 0.050 Uiso 1 1 d .
C101 C 0.0647(3) -0.00814(16) 0.99264(19) 0.0495(8) Uani 1 1 d .
C102 C 0.1555(3) -0.05934(16) 1.0460(2) 0.0562(8) Uani 1 1 d .
C103 C 0.2817(4) -0.07285(19) 1.0299(3) 0.0727(10) Uani 1 1 d .
H103 H 0.3422 -0.1063 1.0647 0.087 Uiso 1 1 calc R
C104 C 0.3188(4) -0.0376(2) 0.9634(3) 0.0808(12) Uani 1 1 d .
H104 H 0.4039 -0.0473 0.9541 0.097 Uiso 1 1 calc R
C105 C 0.2308(4) 0.0117(2) 0.9109(3) 0.0716(10) Uani 1 1 d .
H105 H 0.2567 0.0346 0.8659 0.086 Uiso 1 1 calc R
C106 C 0.1032(3) 0.02802(17) 0.9240(2) 0.0570(9) Uani 1 1 d .
C107 C 0.0085(4) 0.07917(17) 0.8715(2) 0.0664(10) Uani 1 1 d .
H107 H 0.0314 0.1025 0.8257 0.080 Uiso 1 1 calc R
C108 C -0.1117(4) 0.09417(17) 0.8867(2) 0.0655(9) Uani 1 1 d .
H108 H -0.1692 0.1287 0.8520 0.079 Uiso 1 1 calc R

loop_
_atom_site_aniso_label
_atom_site_aniso_U_11
_atom_site_aniso_U_22
_atom_site_aniso_U_33
_atom_site_aniso_U_23
_atom_site_aniso_U_13
_atom_site_aniso_U_12
O11 0.0710(14) 0.0462(13) 0.0943(17) 0.0032(11) 0.0595(13) 0.0125(11)
O12 0.0619(14) 0.0307(11) 0.0971(17) 0.0014(11) 0.0512(13) 0.0040(10)
O13 0.0674(14) 0.0442(13) 0.119(2) 0.0004(12) 0.0682(14) -0.0062(11)
O14 0.0542(13) 0.0428(13) 0.0948(17) 0.0023(11) 0.0519(12) 0.0094(10)
O15 0.0712(15) 0.0324(12) 0.1094(19) 0.0050(12) 0.0467(14) -0.0071(11)
O16 0.0748(15) 0.0591(15) 0.118(2) -0.0112(13) 0.0743(15) -0.0182(12)
C11 0.0440(16) 0.0326(16) 0.0472(17) 0.0014(13) 0.0248(14) 0.0002(13)
C12 0.0426(16) 0.0298(15) 0.0578(19) -0.0016(13) 0.0274(14) -0.0057(13)
C13 0.0426(16) 0.0332(16) 0.0490(18) -0.0018(13) 0.0243(14) 0.0008(13)
C14 0.0406(16) 0.0307(15) 0.0550(18) -0.0025(13) 0.0235(14) -0.0014(13)
C15 0.0400(16) 0.0320(16) 0.0489(17) -0.0018(13) 0.0233(14) -0.0029(13)
C16 0.0407(16) 0.0407(17) 0.0521(18) -0.0032(13) 0.0281(14) 0.0005(13)
C17 0.0460(17) 0.0407(18) 0.0589(19) -0.0002(15) 0.0296(16) 0.0046(14)
C18 0.0434(17) 0.0364(17) 0.061(2) -0.0005(15) 0.0276(15) 0.0030(14)
C19 0.0498(18) 0.0411(18) 0.0545(19) -0.0027(14) 0.0256(16) -0.0064(15)
N11A 0.0435(15) 0.0556(17) 0.0783(19) 0.0008(14) 0.0361(14) 0.0075(13)
O11A 0.0658(14) 0.0394(13) 0.1066(18) 0.0165(12) 0.0557(13) 0.0102(11)
C11A 0.0440(17) 0.0403(18) 0.0569(19) 0.0029(15) 0.0257(15) 0.0017(14)
C12A 0.0356(15) 0.0384(16) 0.0549(18) 0.0015(14) 0.0238(14) 0.0045(13)
C13A 0.0489(18) 0.0418(17) 0.073(2) 0.0066(16) 0.0322(16) 0.0077(14)
C14A 0.0588(19) 0.0437(17) 0.073(2) 0.0150(16) 0.0389(17) 0.0138(15)
C15A 0.0535(19) 0.0408(18) 0.074(2) 0.0075(15) 0.0380(17) 0.0069(14)
C16A 0.0399(16) 0.0393(16) 0.0530(18) 0.0000(14) 0.0262(14) 0.0029(13)
C21A 0.057(2) 0.047(2) 0.070(2) 0.0006(16) 0.0399(17) -0.0006(16)
C22A 0.0508(18) 0.0402(17) 0.065(2) 0.0056(14) 0.0364(16) 0.0020(14)
C23A 0.0374(16) 0.0432(17) 0.0460(17) 0.0028(13) 0.0193(13) 0.0056(14)
C24A 0.0463(17) 0.0447(19) 0.066(2) -0.0028(15) 0.0326(16) -0.0031(14)
C25A 0.0578(19) 0.0437(18) 0.064(2) -0.0027(15) 0.0341(17) 0.0079(16)
C26A 0.0380(16) 0.0376(16) 0.0606(19) 0.0070(14) 0.0256(15) 0.0063(13)
C31A 0.054(2) 0.049(2) 0.097(3) 0.0022(18) 0.0418(19) 0.0126(17)
C32A 0.0482(18) 0.0402(18) 0.085(2) 0.0072(16) 0.0354(17) 0.0084(15)
C33A 0.0373(15) 0.0421(17) 0.0520(18) 0.0032(14) 0.0215(14) 0.0022(14)
C34A 0.0442(17) 0.0464(19) 0.070(2) 0.0003(15) 0.0296(16) 0.0074(15)
C35A 0.0482(18) 0.048(2) 0.076(2) 0.0030(16) 0.0344(17) 0.0024(15)
C36A 0.0484(18) 0.0406(17) 0.0572(19) 0.0041(14) 0.0284(15) 0.0036(14)
N21A 0.0502(15) 0.0517(16) 0.0621(17) 0.0030(13) 0.0371(14) 0.0087(13)
C101 0.0551(19) 0.0447(18) 0.0515(19) -0.0131(15) 0.0201(16) -0.0102(16)
C102 0.063(2) 0.0466(19) 0.058(2) -0.0112(17) 0.0167(17) -0.0057(17)
C103 0.059(2) 0.069(2) 0.085(3) -0.025(2) 0.014(2) 0.0018(19)
C104 0.057(2) 0.091(3) 0.103(3) -0.038(3) 0.036(2) -0.012(2)
C105 0.077(3) 0.067(2) 0.085(3) -0.022(2) 0.046(2) -0.021(2)
C106 0.068(2) 0.052(2) 0.060(2) -0.0166(17) 0.0328(18) -0.0172(17)
C107 0.092(3) 0.053(2) 0.058(2) -0.0003(17) 0.027(2) -0.016(2)
C108 0.074(2) 0.048(2) 0.070(2) -0.0040(17) 0.015(2) -0.0057(19)

loop_
_atom_type_symbol
_atom_type_description
_atom_type_scat_dispersion_real
_atom_type_scat_dispersion_imag
_atom_type_scat_source
C C 0.0033 0.0016 'International Tables Vol C Tables 4.2.6.8 and 6.1.1.4'
H H 0.0000 0.0000 'International Tables Vol C Tables 4.2.6.8 and 6.1.1.4'
N N 0.0061 0.0033 'International Tables Vol C Tables 4.2.6.8 and 6.1.1.4'
O O 0.0106 0.0060 'International Tables Vol C Tables 4.2.6.8 and 6.1.1.4'

loop_
_geom_angle_atom_site_label_1
_geom_angle_atom_site_label_2
_geom_angle_atom_site_label_3
_geom_angle
_geom_angle_site_symmetry_3
C12 C11 C16 119.0(2) .
C12 C11 C17 122.1(2) .
C16 C11 C17 118.9(2) .
C11 C12 C13 121.1(2) .
C14 C13 C12 118.7(2) .
C14 C13 C18 122.4(2) .
C12 C13 C18 118.8(2) .
C15 C14 C13 120.8(2) .
C14 C15 C16 119.6(2) .
C14 C15 C19 120.3(2) .
C16 C15 C19 120.2(2) .
C15 C16 C11 120.7(2) .
O11 C17 O12 123.7(3) .
O11 C17 C11 123.7(3) .
O12 C17 C11 112.5(2) .
O13 C18 O14 123.9(2) .
O13 C18 C13 123.0(3) .
O14 C18 C13 113.1(2) .
O15 C19 O16 126.2(3) .
O15 C19 C15 117.6(2) .
O16 C19 C15 116.2(3) .
C31A N11A C35A 117.2(2) .
O11A C11A C16A 120.8(2) .
O11A C11A C12A 119.8(2) .
C16A C11A C12A 119.3(2) .
C26A C12A C13A 127.1(2) .
C26A C12A C11A 115.7(2) .
C13A C12A C11A 117.2(2) .
C12A C13A C14A 112.5(2) .
C13A C14A C15A 110.9(2) .
C16A C15A C14A 111.7(2) .
C36A C16A C11A 115.4(2) .
C36A C16A C15A 126.2(2) .
C11A C16A C15A 118.4(2) .
N21A C21A C22A 121.8(3) .
C21A C22A C23A 120.4(3) .
C22A C23A C24A 116.5(2) .
C22A C23A C26A 118.3(2) .
C24A C23A C26A 125.2(2) .
C25A C24A C23A 119.8(3) .
N21A C25A C24A 122.3(3) .
C12A C26A C23A 130.3(3) .
N11A C31A C32A 122.9(3) .
C31A C32A C33A 120.3(3) .
C32A C33A C34A 116.3(2) .
C32A C33A C36A 117.2(2) .
C34A C33A C36A 126.5(2) .
C35A C34A C33A 119.5(3) .
N11A C35A C34A 123.8(3) .
C16A C36A C33A 132.0(3) .
C25A N21A C21A 119.0(2) .
C102 C101 C106 120.0(3) .
C102 C101 C101 120.6(4) 3_557
C106 C101 C101 119.4(4) 3_557
C103 C102 C101 118.6(3) .
C103 C102 C108 123.7(3) 3_557
C101 C102 C108 117.8(3) 3_557
C104 C103 C102 121.3(4) .
C105 C104 C103 120.5(3) .
C104 C105 C106 121.1(3) .
C105 C106 C101 118.7(3) .
C105 C106 C107 123.1(3) .
C101 C106 C107 118.2(3) .
C108 C107 C106 121.5(3) .
C107 C108 C102 122.4(3) 3_557

loop_
_geom_bond_atom_site_label_1
_geom_bond_atom_site_label_2
_geom_bond_distance
_geom_bond_site_symmetry_2
O11 C17 1.203(3) .
O12 C17 1.326(3) .
O13 C18 1.208(3) .
O14 C18 1.314(3) .
O15 C19 1.234(3) .
O16 C19 1.254(3) .
C11 C12 1.381(3) .
C11 C16 1.386(3) .
C11 C17 1.492(4) .
C12 C13 1.389(3) .
C13 C14 1.385(3) .
C13 C18 1.487(3) .
C14 C15 1.380(3) .
C15 C16 1.381(3) .
C15 C19 1.509(4) .
N11A C31A 1.322(4) .
N11A C35A 1.328(3) .
O11A C11A 1.219(3) .
C11A C16A 1.495(3) .
C11A C12A 1.504(3) .
C12A C26A 1.331(3) .
C12A C13A 1.502(4) .
C13A C14A 1.512(4) .
C14A C15A 1.514(4) .
C15A C16A 1.497(4) .
C16A C36A 1.338(3) .
C21A N21A 1.339(4) .
C21A C22A 1.365(4) .
C22A C23A 1.394(3) .
C23A C24A 1.398(4) .
C23A C26A 1.463(3) .
C24A C25A 1.370(3) .
C25A N21A 1.328(3) .
C31A C32A 1.381(4) .
C32A C33A 1.386(3) .
C33A C34A 1.386(4) .
C33A C36A 1.466(3) .
C34A C35A 1.375(3) .
C101 C102 1.417(4) .
C101 C106 1.424(4) .
C101 C101 1.424(5) 3_557
C102 C103 1.392(4) .
C102 C108 1.422(4) 3_557
C103 C104 1.382(5) .
C104 C105 1.374(5) .
C105 C106 1.394(4) .
C106 C107 1.430(4) .
C107 C108 1.333(4) .
C108 C102 1.422(4) 3_557
